data_7056954
loop_
_publ_author_name
'Kole\<sa Dobravc, Tanja'
'Maejima, Keiichi'
'Yoshikawa, Yutaka'
'Meden, Anton'
'Yasui, Hiroyuki'
'Perdih, Franc'

_publ_section_title
;
 Bis(picolinato) complexes of vanadium and zinc as potential antidiabetic
 agents: synthesis, structural elucidation and in vitro insulin-mimetic
 activity study
;
_journal_name_full 'New Journal of Chemistry'
_journal_paper_doi 10.1039/C7NJ04189F
_journal_year 2018
_chemical_formula_moiety 'C12 H8 F4 N2 O6 Zn'
_chemical_formula_sum 'C12 H8 F4 N2 O6 Zn'
_chemical_formula_weight 417.57
_space_group_crystal_system triclinic
_space_group_IT_number 2
_space_group_name_Hall '-P 1'
_space_group_name_H-M_alt 'P -1'
_symmetry_space_group_name_Hall '-P 1'
_symmetry_space_group_name_H-M 'P -1'
_atom_sites_solution_hydrogens mixed
_audit_creation_method SHELXL-2014/7
_audit_update_record
;
2017-09-12 deposited with the CCDC.
2018-01-24 downloaded from the CCDC.
;
_cell_angle_alpha 97.521(3)
_cell_angle_beta 101.906(2)
_cell_angle_gamma 114.749(3)
_cell_formula_units_Z 1
_cell_length_a 6.5421(3)
_cell_length_b 6.9212(3)
_cell_length_c 8.7493(4)
_cell_measurement_reflns_used 1502
_cell_measurement_temperature 293(2)
_cell_measurement_theta_max 27.48
_cell_measurement_theta_min 0.41
_cell_volume 341.35(3)
_computing_cell_refinement 'DENZO-SMN (Otwinowski & Minor, 1997)'
_computing_data_collection 'KappaCCD Reference Manual (Nonius, 1998)'
_computing_data_reduction 'DENZO-SMN (Otwinowski & Minor, 1997)'
_computing_molecular_graphics 'ORTEP-3 for Windows version 2.02 (Farrugia, 2008)'
_computing_publication_material 'WinGX publication routines (Farrugia, 1999)'
_computing_structure_refinement 'SHELXL-2014/7 (Sheldrick, 2015)'
_computing_structure_solution 'SIR97 (Altomare et al., 1999)'
_diffrn_ambient_temperature 293(2)
_diffrn_detector_area_resol_mean 0.055
_diffrn_measured_fraction_theta_full 0.987
_diffrn_measured_fraction_theta_max 0.985
_diffrn_measurement_device_type
;
Nonius KappaCCD area-detector diffractometer
;
_diffrn_measurement_method '\w scans'
_diffrn_radiation_monochromator graphite
_diffrn_radiation_source 'fine-focus sealed tube'
_diffrn_radiation_type MoK\a
_diffrn_radiation_wavelength 0.71073
_diffrn_reflns_av_R_equivalents 0.0154
_diffrn_reflns_av_unetI/netI 0.0248
_diffrn_reflns_Laue_measured_fraction_full 0.987
_diffrn_reflns_Laue_measured_fraction_max 0.985
_diffrn_reflns_limit_h_max 8
_diffrn_reflns_limit_h_min -8
_diffrn_reflns_limit_k_max 8
_diffrn_reflns_limit_k_min -8
_diffrn_reflns_limit_l_max 11
_diffrn_reflns_limit_l_min -11
_diffrn_reflns_number 2783
_diffrn_reflns_point_group_measured_fraction_full 0.987
_diffrn_reflns_point_group_measured_fraction_max 0.985
_diffrn_reflns_theta_full 25.242
_diffrn_reflns_theta_max 27.459
_diffrn_reflns_theta_min 5.656
_exptl_absorpt_coefficient_mu 1.888
_exptl_absorpt_correction_T_max 0.9115
_exptl_absorpt_correction_T_min 0.6297
_exptl_absorpt_correction_type multi-scan
_exptl_absorpt_process_details 'SCALEPACK (Otwinowski & Minor, 1997)'
_exptl_crystal_colour colorless
_exptl_crystal_density_diffrn 2.031
_exptl_crystal_description plate
_exptl_crystal_F_000 208
_exptl_crystal_size_max 0.270
_exptl_crystal_size_mid 0.130
_exptl_crystal_size_min 0.050
_refine_diff_density_max 0.367
_refine_diff_density_min -0.444
_refine_diff_density_rms 0.062
_refine_ls_extinction_method none
_refine_ls_goodness_of_fit_ref 1.133
_refine_ls_hydrogen_treatment mixed
_refine_ls_matrix_type full
_refine_ls_number_parameters 121
_refine_ls_number_reflns 1551
_refine_ls_number_restraints 2
_refine_ls_restrained_S_all 1.132
_refine_ls_R_factor_all 0.0277
_refine_ls_R_factor_gt 0.0268
_refine_ls_shift/su_max 0.000
_refine_ls_shift/su_mean 0.000
_refine_ls_structure_factor_coef Fsqd
_refine_ls_weighting_details 'w=1/[\s^2^(Fo^2^)+(0.0356P)^2^+0.1388P] where P=(Fo^2^+2Fc^2^)/3'
_refine_ls_weighting_scheme calc
_refine_ls_wR_factor_gt 0.0698
_refine_ls_wR_factor_ref 0.0704
_reflns_Friedel_coverage 0.000
_reflns_number_gt 1509
_reflns_number_total 1551
_reflns_threshold_expression 'I > 2\s(I)'
_cod_data_source_file c7nj04189f2.cif
_cod_data_source_block 5
_cod_database_code 7056954
_shelx_shelxl_version_number 2014/7
_shelx_space_group_comment
;
The symmetry employed for this shelxl refinement is uniquely defined
by the following loop, which should always be used as a source of
symmetry information in preference to the above space-group names.
They are only intended as comments.
;
_shelx_estimated_absorpt_t_min 0.630
_shelx_estimated_absorpt_t_max 0.912

loop_
_space_group_symop_operation_xyz
'x, y, z'
'-x, -y, -z'

loop_
_atom_site_label
_atom_site_type_symbol
_atom_site_fract_x
_atom_site_fract_y
_atom_site_fract_z
_atom_site_U_iso_or_equiv
_atom_site_adp_type
_atom_site_occupancy
_atom_site_site_symmetry_order
_atom_site_calc_flag
_atom_site_refinement_flags_posn
_atom_site_refinement_flags_adp
_atom_site_refinement_flags_occupancy
Zn1 Zn 0.0000 0.5000 0.5000 0.02827(12) Uani 1 2 d S . P
F1 F 0.5143(2) 0.9098(3) 0.14832(16) 0.0500(4) Uani 1 1 d . . .
F2 F -0.2874(2) 0.6859(2) -0.06406(16) 0.0464(3) Uani 1 1 d . . .
N1 N 0.0287(2) 0.6363(2) 0.29963(18) 0.0244(3) Uani 1 1 d . . .
O1 O 0.3588(2) 0.6536(2) 0.54411(16) 0.0300(3) Uani 1 1 d . . .
O2 O 0.6464(2) 0.8412(2) 0.44299(17) 0.0326(3) Uani 1 1 d . . .
O3 O 0.0107(2) 0.7986(2) 0.63523(17) 0.0310(3) Uani 1 1 d D . .
H3A H 0.121(3) 0.909(3) 0.630(3) 0.046 Uiso 1 1 d D U .
H3B H -0.106(3) 0.809(4) 0.590(3) 0.046 Uiso 1 1 d D U .
C1 C 0.4365(3) 0.7437(3) 0.4386(2) 0.0241(3) Uani 1 1 d . . .
C2 C 0.2522(3) 0.7337(3) 0.2940(2) 0.0236(3) Uani 1 1 d . . .
C3 C 0.2959(3) 0.8174(3) 0.1618(2) 0.0289(4) Uani 1 1 d . . .
C4 C 0.1168(3) 0.8031(3) 0.0376(2) 0.0320(4) Uani 1 1 d . . .
H4 H 0.1460 0.8571 -0.0517 0.038 Uiso 1 1 calc R U .
C5 C -0.1058(3) 0.7050(3) 0.0531(2) 0.0305(4) Uani 1 1 d . . .
C6 C -0.1490(3) 0.6220(3) 0.1847(2) 0.0297(4) Uani 1 1 d . . .
H6 H -0.3014 0.5565 0.1929 0.036 Uiso 1 1 calc R U .

loop_
_atom_site_aniso_label
_atom_site_aniso_U_11
_atom_site_aniso_U_22
_atom_site_aniso_U_33
_atom_site_aniso_U_23
_atom_site_aniso_U_13
_atom_site_aniso_U_12
Zn1 0.01941(16) 0.03630(18) 0.02783(17) 0.01611(12) 0.00993(11) 0.00786(12)
F1 0.0248(6) 0.0784(9) 0.0454(7) 0.0357(7) 0.0182(5) 0.0129(6)
F2 0.0323(6) 0.0613(8) 0.0406(7) 0.0220(6) -0.0002(5) 0.0191(6)
N1 0.0183(6) 0.0288(7) 0.0251(7) 0.0104(5) 0.0077(5) 0.0081(5)
O1 0.0196(6) 0.0391(7) 0.0302(6) 0.0174(5) 0.0082(5) 0.0093(5)
O2 0.0173(6) 0.0385(7) 0.0415(7) 0.0196(6) 0.0101(5) 0.0089(5)
O3 0.0229(6) 0.0340(7) 0.0347(7) 0.0140(5) 0.0092(5) 0.0099(5)
C1 0.0185(7) 0.0252(7) 0.0276(8) 0.0090(6) 0.0069(6) 0.0082(6)
C2 0.0191(7) 0.0248(7) 0.0258(8) 0.0083(6) 0.0081(6) 0.0076(6)
C3 0.0223(8) 0.0327(8) 0.0307(9) 0.0128(7) 0.0114(7) 0.0085(7)
C4 0.0335(9) 0.0347(9) 0.0277(9) 0.0146(7) 0.0106(7) 0.0129(8)
C5 0.0273(8) 0.0335(9) 0.0280(9) 0.0099(7) 0.0023(7) 0.0135(7)
C6 0.0198(8) 0.0363(9) 0.0306(9) 0.0110(7) 0.0068(7) 0.0100(7)

loop_
_atom_type_symbol
_atom_type_description
_atom_type_scat_dispersion_real
_atom_type_scat_dispersion_imag
_atom_type_scat_source
C C 0.0033 0.0016 'International Tables Vol C Tables 4.2.6.8 and 6.1.1.4'
H H 0.0000 0.0000 'International Tables Vol C Tables 4.2.6.8 and 6.1.1.4'
N N 0.0061 0.0033 'International Tables Vol C Tables 4.2.6.8 and 6.1.1.4'
O O 0.0106 0.0060 'International Tables Vol C Tables 4.2.6.8 and 6.1.1.4'
F F 0.0171 0.0103 'International Tables Vol C Tables 4.2.6.8 and 6.1.1.4'
Zn Zn 0.2839 1.4301 'International Tables Vol C Tables 4.2.6.8 and 6.1.1.4'

loop_
_geom_angle_atom_site_label_1
_geom_angle_atom_site_label_2
_geom_angle_atom_site_label_3
_geom_angle
_geom_angle_site_symmetry_1
_geom_angle_site_symmetry_3
O1 Zn1 O1 180.0 . 2_566
O1 Zn1 N1 100.51(5) . 2_566
O1 Zn1 N1 79.49(5) 2_566 2_566
O1 Zn1 N1 79.49(5) . .
O1 Zn1 N1 100.51(5) 2_566 .
N1 Zn1 N1 180.00(3) 2_566 .
O1 Zn1 O3 88.84(5) . 2_566
O1 Zn1 O3 91.16(5) 2_566 2_566
N1 Zn1 O3 89.93(5) 2_566 2_566
N1 Zn1 O3 90.07(5) . 2_566
O1 Zn1 O3 91.16(5) . .
O1 Zn1 O3 88.84(5) 2_566 .
N1 Zn1 O3 90.07(5) 2_566 .
N1 Zn1 O3 89.93(5) . .
O3 Zn1 O3 180.00(7) 2_566 .
C6 N1 C2 122.07(15) . .
C6 N1 Zn1 125.87(12) . .
C2 N1 Zn1 111.98(11) . .
C1 O1 Zn1 116.83(11) . .
Zn1 O3 H3A 111.0(19) . .
Zn1 O3 H3B 108.2(19) . .
H3A O3 H3B 104(3) . .
O2 C1 O1 126.08(16) . .
O2 C1 C2 118.01(15) . .
O1 C1 C2 115.89(14) . .
N1 C2 C3 118.40(16) . .
N1 C2 C1 115.49(14) . .
C3 C2 C1 126.10(15) . .
F1 C3 C4 117.50(16) . .
F1 C3 C2 120.66(16) . .
C4 C3 C2 121.81(17) . .
C5 C4 C3 116.48(17) . .
C5 C4 H4 121.8 . .
C3 C4 H4 121.8 . .
F2 C5 C4 119.23(17) . .
F2 C5 C6 119.13(17) . .
C4 C5 C6 121.62(17) . .
N1 C6 C5 119.60(16) . .
N1 C6 H6 120.2 . .
C5 C6 H6 120.2 . .

loop_
_geom_bond_atom_site_label_1
_geom_bond_atom_site_label_2
_geom_bond_distance
_geom_bond_site_symmetry_2
Zn1 O1 2.0541(12) .
Zn1 O1 2.0541(12) 2_566
Zn1 N1 2.1020(14) 2_566
Zn1 N1 2.1020(14) .
Zn1 O3 2.2092(14) 2_566
Zn1 O3 2.2092(14) .
F1 C3 1.337(2) .
F2 C5 1.345(2) .
N1 C6 1.329(2) .
N1 C2 1.344(2) .
O1 C1 1.256(2) .
O2 C1 1.240(2) .
O3 H3A 0.816(10) .
O3 H3B 0.818(10) .
C1 C2 1.529(2) .
C2 C3 1.389(2) .
C3 C4 1.383(3) .
C4 C5 1.370(3) .
C4 H4 0.9300 .
C5 C6 1.382(3) .
C6 H6 0.9300 .

loop_
_geom_hbond_atom_site_label_D
_geom_hbond_atom_site_label_H
_geom_hbond_atom_site_label_A
_geom_hbond_distance_DH
_geom_hbond_distance_HA
_geom_hbond_distance_DA
_geom_hbond_angle_DHA
_geom_hbond_site_symmetry_A
O3 H3A O2 0.816(10) 2.052(12) 2.8486(18) 165(3) 2_676
O3 H3A F1 0.816(10) 2.44(2) 2.9389(19) 120(2) 2_676
O3 H3B O2 0.818(10) 1.963(12) 2.7674(19) 168(3) 1_455

loop_
_geom_torsion_atom_site_label_1
_geom_torsion_atom_site_label_2
_geom_torsion_atom_site_label_3
_geom_torsion_atom_site_label_4
_geom_torsion
Zn1 O1 C1 O2 -178.96(14)
Zn1 O1 C1 C2 2.2(2)
C6 N1 C2 C3 -1.3(3)
Zn1 N1 C2 C3 175.47(13)
C6 N1 C2 C1 177.84(15)
Zn1 N1 C2 C1 -5.36(18)
O2 C1 C2 N1 -176.62(15)
O1 C1 C2 N1 2.3(2)
O2 C1 C2 C3 2.5(3)
O1 C1 C2 C3 -178.59(17)
N1 C2 C3 F1 -177.98(16)
C1 C2 C3 F1 2.9(3)
N1 C2 C3 C4 0.1(3)
C1 C2 C3 C4 -178.99(17)
F1 C3 C4 C5 179.14(17)
C2 C3 C4 C5 1.0(3)
C3 C4 C5 F2 -179.86(17)
C3 C4 C5 C6 -1.0(3)
C2 N1 C6 C5 1.4(3)
Zn1 N1 C6 C5 -174.94(13)
F2 C5 C6 N1 178.71(16)
C4 C5 C6 N1 -0.2(3)
